data_7130682
loop_
_publ_author_name
'Xu, Xinyue'
'Chen, Zehang'
'Lei, yunxiang'
'Sun, Xinyu'
'Liu, Miaochang'
'Wu, Huayue'
'Huang, Xiaobo'

_publ_section_title
;
 Guest-activated Quaternary Ammonium Salt Hosts Emit Room Temperature
 Phosphorescence
;
_journal_name_full 'Chemical Communications'
_journal_paper_doi 10.1039/D2CC04521D
_journal_year 2022
_chemical_formula_moiety 'C8 H8 N O2, C7 H10 N'
_chemical_formula_sum 'C15 H18 N2 O2'
_chemical_formula_weight 258.31
_space_group_crystal_system triclinic
_space_group_IT_number 2
_space_group_name_Hall '-P 1'
_space_group_name_H-M_alt 'P -1'
_atom_sites_solution_hydrogens geom
_audit_block_doi 10.5517/ccdc.csd.cc2ch557
_audit_creation_date 2022-05-20
_audit_creation_method
;
Olex2 1.3
(compiled 2020.11.12 svn.r5f609507 for OlexSys, GUI svn.r6408)
;
_audit_update_record
;
2022-07-11 deposited with the CCDC.	2022-09-05 downloaded from the CCDC.
;
_cell_angle_alpha 100.790(9)
_cell_angle_beta 89.021(10)
_cell_angle_gamma 90.079(9)
_cell_formula_units_Z 4
_cell_length_a 5.797(2)
_cell_length_b 9.419(3)
_cell_length_c 25.137(8)
_cell_measurement_reflns_used 4447
_cell_measurement_temperature 296(2)
_cell_measurement_theta_max 22.493
_cell_measurement_theta_min 2.989
_cell_volume 1348.1(8)
_computing_cell_refinement 'SAINT V8.38A (Bruker, 2018)'
_computing_data_reduction 'SAINT V8.38A (Bruker, 2018)'
_computing_molecular_graphics 'Olex2 1.3 (Dolomanov et al., 2009)'
_computing_publication_material 'Olex2 1.3 (Dolomanov et al., 2009)'
_computing_structure_refinement 'SHELXL 2018/3 (Sheldrick, 2015)'
_computing_structure_solution 'SHELXT 2014/5 (Sheldrick, 2014)'
_diffrn_ambient_temperature 296.15
_diffrn_measured_fraction_theta_full 0.963
_diffrn_measured_fraction_theta_max 0.963
_diffrn_measurement_device_type ccd
_diffrn_radiation_type MoK\a
_diffrn_radiation_wavelength 0.71076
_diffrn_reflns_av_R_equivalents 0.1074
_diffrn_reflns_av_unetI/netI 0.1596
_diffrn_reflns_Laue_measured_fraction_full 0.963
_diffrn_reflns_Laue_measured_fraction_max 0.963
_diffrn_reflns_limit_h_max 6
_diffrn_reflns_limit_h_min -6
_diffrn_reflns_limit_k_max 11
_diffrn_reflns_limit_k_min -10
_diffrn_reflns_limit_l_max 29
_diffrn_reflns_limit_l_min -28
_diffrn_reflns_number 24235
_diffrn_reflns_point_group_measured_fraction_full 0.963
_diffrn_reflns_point_group_measured_fraction_max 0.963
_diffrn_reflns_theta_full 24.937
_diffrn_reflns_theta_max 24.937
_diffrn_reflns_theta_min 2.201
_diffrn_source_current 30.0
_diffrn_source_power 1.5
_diffrn_source_voltage 50.0
_exptl_absorpt_coefficient_mu 0.085
_exptl_absorpt_correction_T_max 0.7452
_exptl_absorpt_correction_T_min 0.6551
_exptl_absorpt_correction_type multi-scan
_exptl_absorpt_process_details
;
SADABS-2016/2 (Bruker,2016/2) was used for absorption correction.
wR2(int) was 0.1049 before and 0.0792 after correction.
The Ratio of minimum to maximum transmission is 0.8791.
The \l/2 correction factor is Not present.
;
_exptl_crystal_colour colorless
_exptl_crystal_density_diffrn 1.273
_exptl_crystal_description Block
_exptl_crystal_F_000 552
_exptl_crystal_size_max 0.2
_exptl_crystal_size_mid 0.2
_exptl_crystal_size_min 0.2
_refine_diff_density_max 0.283
_refine_diff_density_min -0.228
_refine_diff_density_rms 0.058
_refine_ls_extinction_coef 0.017(3)
_refine_ls_extinction_expression Fc^*^=kFc[1+0.001xFc^2^\l^3^/sin(2\q)]^-1/4^
_refine_ls_extinction_method 'SHELXL-2018/3 (Sheldrick 2018)'
_refine_ls_goodness_of_fit_ref 1.039
_refine_ls_hydrogen_treatment constr
_refine_ls_matrix_type full
_refine_ls_number_parameters 347
_refine_ls_number_reflns 4538
_refine_ls_number_restraints 458
_refine_ls_restrained_S_all 1.029
_refine_ls_R_factor_all 0.1614
_refine_ls_R_factor_gt 0.0647
_refine_ls_shift/su_max 0.000
_refine_ls_shift/su_mean 0.000
_refine_ls_structure_factor_coef Fsqd
_refine_ls_weighting_details 'w=1/[\s^2^(Fo^2^)+(0.0622P)^2^+0.0550P] where P=(Fo^2^+2Fc^2^)/3'
_refine_ls_weighting_scheme calc
_refine_ls_wR_factor_gt 0.1333
_refine_ls_wR_factor_ref 0.1571
_reflns_Friedel_coverage 0.000
_reflns_number_gt 2419
_reflns_number_total 4538
_reflns_threshold_expression 'I > 2\s(I)'
_cod_data_source_file d2cc04521d2.cif
_cod_data_source_block 0507_0m
_cod_original_cell_volume 1348.0(8)
_cod_database_code 7130682
_shelx_shelxl_version_number 2018/3
_shelx_space_group_comment
;
The symmetry employed for this shelxl refinement is uniquely defined
by the following loop, which should always be used as a source of
symmetry information in preference to the above space-group names.
They are only intended as comments.
;
_shelx_estimated_absorpt_t_max 0.983
_shelx_estimated_absorpt_t_min 0.983
_olex2_refinement_description
;
1. Twinned data refinement
 Scales: 0.522(2)
 0.478(2)
2. Fixed Uiso
 At 1.2 times of:
  All C(H) groups, All C(H,H) groups, All N(H) groups, All N(H,H,H) groups
3. Rigid bond restraints
 C10, C11
 with sigma for 1-2 distances of 0.001 and sigma for 1-3 distances of 0.002
 C1, C2
 with sigma for 1-2 distances of 0.001 and sigma for 1-3 distances of 0.002
4. Uiso/Uaniso restraints and constraints
All non-hydrogen atoms have similar U: within 2A with sigma of 0.01 and sigma
for terminal atoms of 0.02 within 2A
All non-hydrogen atoms restrained to be isotropic: with sigma of 0.01 and sigma
for terminal atoms of 0.02
5.a Secondary CH2 refined with riding coordinates:
 C7(H7A,H7B), C9(H9A,H9B), C22(H22A,H22B), C24(H24A,H24B)
5.b Aromatic/amide H refined with riding coordinates:
 N1(H1), C2(H2), C3(H3), C4(H4), C5(H5), C6(H6), C11(H11), C12(H12), C13(H13),
 C14(H14), C15(H15), N3(H3A), C17(H17), C18(H18), C19(H19), C20(H20), C21(H21),
 C26(H26), C27(H27), C28(H28), C29(H29), C30(H30)
5.c Idealised Me refined as rotating group:
 N2(H2A,H2B,H2C), N4(H4A,H4B,H4C)
;
_olex2_submission_special_instructions 'No special instructions were received'

loop_
_space_group_symop_operation_xyz
'x, y, z'
'-x, -y, -z'

loop_
_atom_site_label
_atom_site_type_symbol
_atom_site_fract_x
_atom_site_fract_y
_atom_site_fract_z
_atom_site_U_iso_or_equiv
_atom_site_adp_type
_atom_site_occupancy
_atom_site_site_symmetry_order
_atom_site_calc_flag
_atom_site_refinement_flags_posn
_atom_site_refinement_flags_adp
_atom_site_refinement_flags_occupancy
_atom_site_disorder_assembly
_atom_site_disorder_group
O1 O 0.2530(5) 0.6735(3) 0.51051(12) 0.0378(9) Uani 1 1 d . U . . .
O2 O 0.5369(5) 0.8085(3) 0.48516(12) 0.0367(10) Uani 1 1 d . U . . .
N1 N 0.2574(6) 0.9151(4) 0.54010(15) 0.0333(10) Uani 1 1 d . U . . .
H1 H 0.334035 0.994396 0.543481 0.040 Uiso 1 1 calc R U . . .
N2 N -0.1811(6) 0.5906(4) 0.45677(14) 0.0355(11) Uani 1 1 d . U . . .
H2A H -0.224323 0.506339 0.464855 0.043 Uiso 1 1 calc R U . . .
H2B H -0.291031 0.656150 0.467330 0.043 Uiso 1 1 calc R U . . .
H2C H -0.050916 0.619515 0.473732 0.043 Uiso 1 1 calc R U . . .
C1 C -0.0016(8) 1.0325(6) 0.61531(19) 0.0319(11) Uani 1 1 d . U . . .
C2 C 0.1719(8) 1.0641(5) 0.65360(19) 0.0434(13) Uani 1 1 d . U . . .
H2 H 0.311778 1.014829 0.648401 0.052 Uiso 1 1 calc R U . . .
C3 C 0.1334(9) 1.1721(6) 0.7005(2) 0.0554(15) Uani 1 1 d . U . . .
H3 H 0.246445 1.190423 0.726709 0.067 Uiso 1 1 calc R U . . .
C4 C -0.0672(11) 1.2493(6) 0.7077(2) 0.0589(16) Uani 1 1 d . U . . .
H4 H -0.091890 1.320312 0.738299 0.071 Uiso 1 1 calc R U . . .
C5 C -0.2308(9) 1.2199(6) 0.6688(2) 0.0556(16) Uani 1 1 d . U . . .
H5 H -0.367097 1.273139 0.673084 0.067 Uiso 1 1 calc R U . . .
C6 C -0.2000(8) 1.1131(7) 0.6232(2) 0.0458(14) Uani 1 1 d . U . . .
H6 H -0.315628 1.095959 0.597605 0.055 Uiso 1 1 calc R U . . .
C7 C 0.0316(8) 0.9197(5) 0.5666(2) 0.0434(13) Uani 1 1 d . U . . .
H7A H 0.003173 0.826437 0.576500 0.052 Uiso 1 1 calc R U . . .
H7B H -0.083829 0.933246 0.540486 0.052 Uiso 1 1 calc R U . . .
C8 C 0.3541(8) 0.7962(5) 0.51092(18) 0.0272(11) Uani 1 1 d . U . . .
C9 C -0.1426(8) 0.5736(5) 0.39743(19) 0.0425(13) Uani 1 1 d . U . . .
H9A H -0.083990 0.664037 0.389538 0.051 Uiso 1 1 calc R U . . .
H9B H -0.289975 0.555247 0.379773 0.051 Uiso 1 1 calc R U . . .
C10 C 0.0198(8) 0.4560(5) 0.37356(19) 0.0345(12) Uani 1 1 d . U . . .
C11 C -0.0376(9) 0.3613(6) 0.3256(2) 0.0516(14) Uani 1 1 d . U . . .
H11 H -0.174450 0.375613 0.308503 0.062 Uiso 1 1 calc R U . . .
C12 C 0.1069(10) 0.2458(6) 0.3028(2) 0.0527(14) Uani 1 1 d . U . . .
H12 H 0.067199 0.183014 0.271136 0.063 Uiso 1 1 calc R U . . .
C13 C 0.3065(9) 0.2283(6) 0.3284(2) 0.0504(14) Uani 1 1 d . U . . .
H13 H 0.404973 0.152281 0.314108 0.060 Uiso 1 1 calc R U . . .
C14 C 0.3646(9) 0.3211(6) 0.3748(2) 0.0459(13) Uani 1 1 d . U . . .
H14 H 0.502261 0.307204 0.391630 0.055 Uiso 1 1 calc R U . . .
C15 C 0.2237(8) 0.4339(6) 0.3970(2) 0.0410(13) Uani 1 1 d . U . . .
H15 H 0.267640 0.496290 0.428345 0.049 Uiso 1 1 calc R U . . .
O3 O 1.0529(6) 0.1780(4) -0.01565(12) 0.0486(12) Uani 1 1 d . U . . .
O4 O 0.7666(6) 0.3394(4) 0.00811(13) 0.0504(11) Uani 1 1 d . U . . .
N3 N 0.7543(8) 0.1306(5) 0.03798(16) 0.0503(13) Uani 1 1 d . U . . .
H3A H 0.823106 0.051358 0.040502 0.060 Uiso 1 1 calc R U . . .
C16 C 0.5029(9) 0.0857(6) 0.1116(2) 0.0425(13) Uani 1 1 d . U . . .
C17 C 0.2935(9) 0.0163(6) 0.1169(2) 0.0458(14) Uani 1 1 d . U . . .
H17 H 0.185216 0.008453 0.089677 0.055 Uiso 1 1 calc R U . . .
C18 C 0.2460(10) -0.0420(6) 0.1636(2) 0.0568(16) Uani 1 1 d . U . . .
H18 H 0.105849 -0.086682 0.168303 0.068 Uiso 1 1 calc R U . . .
C19 C 0.4132(10) -0.0305(6) 0.2018(2) 0.0551(16) Uani 1 1 d . U . . .
H19 H 0.387204 -0.068589 0.232901 0.066 Uiso 1 1 calc R U . . .
C20 C 0.6164(10) 0.0355(6) 0.1950(2) 0.0542(15) Uani 1 1 d . U . . .
H20 H 0.729344 0.040159 0.221136 0.065 Uiso 1 1 calc R U . . .
C21 C 0.6565(9) 0.0939(6) 0.1514(2) 0.0480(15) Uani 1 1 d . U . . .
H21 H 0.795126 0.141866 0.148429 0.058 Uiso 1 1 calc R U . . .
C22 C 0.5374(9) 0.1604(6) 0.0641(2) 0.0520(15) Uani 1 1 d . U . . .
H22A H 0.416840 0.130247 0.038160 0.062 Uiso 1 1 calc R U . . .
H22B H 0.522535 0.263925 0.076576 0.062 Uiso 1 1 calc R U . . .
C23 C 0.8601(9) 0.2218(6) 0.00886(18) 0.0394(13) Uani 1 1 d . U . . .
N4 N 0.3323(6) 0.3644(4) 0.95465(15) 0.0432(12) Uani 1 1 d . U . . .
H4A H 0.270266 0.452293 0.962789 0.052 Uiso 1 1 calc R U . . .
H4B H 0.471334 0.365431 0.969196 0.052 Uiso 1 1 calc R U . . .
H4C H 0.242352 0.301945 0.967770 0.052 Uiso 1 1 calc R U . . .
C24 C 0.3535(9) 0.3207(5) 0.8959(2) 0.0563(16) Uani 1 1 d . U . . .
H24A H 0.201249 0.318558 0.880401 0.068 Uiso 1 1 calc R U . . .
H24B H 0.416605 0.223640 0.887331 0.068 Uiso 1 1 calc R U . . .
C25 C 0.5044(10) 0.4197(6) 0.8707(2) 0.0495(15) Uani 1 1 d . U . . .
C26 C 0.7174(10) 0.4692(6) 0.8920(2) 0.0551(15) Uani 1 1 d . U . . .
H26 H 0.765269 0.441944 0.923729 0.066 Uiso 1 1 calc R U . . .
C27 C 0.8597(11) 0.5572(6) 0.8676(2) 0.0657(17) Uani 1 1 d . U . . .
H27 H 0.997537 0.592132 0.883367 0.079 Uiso 1 1 calc R U . . .
C28 C 0.7933(11) 0.5906(7) 0.8207(2) 0.0653(17) Uani 1 1 d . U . . .
H28 H 0.887572 0.648124 0.803240 0.078 Uiso 1 1 calc R U . . .
C29 C 0.5889(11) 0.5413(7) 0.7983(2) 0.0627(17) Uani 1 1 d . U . . .
H29 H 0.548847 0.564751 0.765291 0.075 Uiso 1 1 calc R U . . .
C30 C 0.4396(10) 0.4580(7) 0.8226(2) 0.0545(16) Uani 1 1 d . U . . .
H30 H 0.298827 0.428324 0.807125 0.065 Uiso 1 1 calc R U . . .

loop_
_atom_site_aniso_label
_atom_site_aniso_U_11
_atom_site_aniso_U_22
_atom_site_aniso_U_33
_atom_site_aniso_U_23
_atom_site_aniso_U_13
_atom_site_aniso_U_12
O1 0.039(2) 0.017(2) 0.058(2) 0.0075(16) -0.0071(17) -0.0090(16)
O2 0.024(2) 0.021(2) 0.063(2) 0.0061(16) 0.0126(19) 0.0071(16)
N1 0.025(2) 0.016(2) 0.057(2) 0.001(2) 0.0149(19) -0.0110(18)
N2 0.038(3) 0.016(2) 0.054(3) 0.011(2) 0.002(2) -0.002(2)
C1 0.030(2) 0.023(3) 0.044(3) 0.008(2) 0.0071(19) -0.004(2)
C2 0.036(3) 0.038(3) 0.057(3) 0.009(2) -0.003(2) 0.011(2)
C3 0.058(3) 0.060(3) 0.047(3) 0.005(3) -0.009(3) -0.004(3)
C4 0.069(4) 0.049(3) 0.055(3) 0.000(3) 0.020(3) 0.002(3)
C5 0.039(3) 0.054(4) 0.072(4) 0.011(3) 0.020(3) 0.002(3)
C6 0.028(3) 0.050(3) 0.059(3) 0.011(3) 0.006(2) -0.008(3)
C7 0.029(3) 0.036(3) 0.064(3) 0.008(3) 0.001(2) -0.006(2)
C8 0.029(3) 0.014(3) 0.039(3) 0.006(2) -0.004(2) 0.005(2)
C9 0.044(3) 0.025(3) 0.058(3) 0.008(2) 0.004(3) -0.001(2)
C10 0.028(2) 0.029(3) 0.050(3) 0.017(2) 0.010(2) 0.001(2)
C11 0.047(3) 0.052(3) 0.057(3) 0.013(2) -0.007(3) 0.002(3)
C12 0.062(3) 0.040(3) 0.053(3) 0.003(3) 0.017(3) 0.006(3)
C13 0.060(3) 0.033(3) 0.060(3) 0.014(3) 0.008(3) 0.009(3)
C14 0.043(3) 0.043(3) 0.053(3) 0.012(3) 0.003(2) 0.006(3)
C15 0.033(3) 0.043(3) 0.045(3) 0.003(2) 0.007(2) -0.007(2)
O3 0.053(3) 0.037(3) 0.058(2) 0.0137(18) 0.009(2) 0.010(2)
O4 0.062(3) 0.030(2) 0.062(2) 0.0185(18) 0.003(2) 0.0029(19)
N3 0.057(3) 0.040(3) 0.059(3) 0.024(2) 0.007(2) 0.007(2)
C16 0.045(3) 0.038(3) 0.042(3) 0.005(2) 0.009(3) 0.000(3)
C17 0.042(3) 0.045(3) 0.051(3) 0.011(3) -0.006(3) 0.001(3)
C18 0.054(3) 0.043(3) 0.073(4) 0.011(3) 0.012(3) 0.003(3)
C19 0.068(4) 0.047(3) 0.053(3) 0.017(3) 0.005(3) 0.008(3)
C20 0.056(3) 0.056(3) 0.049(3) 0.006(3) -0.006(3) 0.001(3)
C21 0.042(3) 0.046(3) 0.053(3) 0.002(3) -0.001(3) -0.001(2)
C22 0.047(3) 0.051(3) 0.063(3) 0.027(3) 0.014(3) 0.011(3)
C23 0.051(3) 0.032(3) 0.040(3) 0.016(2) -0.008(3) -0.002(3)
N4 0.037(3) 0.034(3) 0.062(3) 0.017(2) 0.007(2) 0.001(2)
C24 0.063(4) 0.041(3) 0.061(4) -0.001(3) 0.014(3) -0.004(3)
C25 0.058(3) 0.036(3) 0.055(3) 0.009(3) 0.004(3) 0.008(3)
C26 0.061(3) 0.045(3) 0.060(3) 0.013(3) 0.004(3) 0.007(3)
C27 0.070(4) 0.066(4) 0.065(4) 0.023(3) 0.010(3) -0.004(3)
C28 0.072(4) 0.063(4) 0.062(3) 0.017(3) 0.016(3) 0.011(3)
C29 0.078(4) 0.063(4) 0.050(3) 0.019(3) -0.006(3) 0.019(3)
C30 0.056(3) 0.052(3) 0.053(3) 0.001(3) 0.002(3) 0.013(3)

loop_
_atom_type_symbol
_atom_type_description
_atom_type_scat_dispersion_real
_atom_type_scat_dispersion_imag
_atom_type_scat_source
C C 0.0033 0.0016 'International Tables Vol C Tables 4.2.6.8 and 6.1.1.4'
H H 0.0000 0.0000 'International Tables Vol C Tables 4.2.6.8 and 6.1.1.4'
N N 0.0061 0.0033 'International Tables Vol C Tables 4.2.6.8 and 6.1.1.4'
O O 0.0106 0.0060 'International Tables Vol C Tables 4.2.6.8 and 6.1.1.4'

loop_
_geom_angle_atom_site_label_1
_geom_angle_atom_site_label_2
_geom_angle_atom_site_label_3
_geom_angle
_geom_angle_site_symmetry_1
_geom_angle_site_symmetry_3
_geom_angle_publ_flag
C7 N1 H1 117.7 . . ?
C8 N1 H1 117.7 . . ?
C8 N1 C7 124.6(4) . . ?
H2A N2 H2B 109.5 . . ?
H2A N2 H2C 109.5 . . ?
H2B N2 H2C 109.5 . . ?
C9 N2 H2A 109.5 . . ?
C9 N2 H2B 109.5 . . ?
C9 N2 H2C 109.5 . . ?
C2 C1 C7 120.9(4) . . ?
C6 C1 C2 118.2(5) . . ?
C6 C1 C7 120.9(5) . . ?
C1 C2 H2 120.2 . . ?
C1 C2 C3 119.6(5) . . ?
C3 C2 H2 120.2 . . ?
C2 C3 H3 119.6 . . ?
C4 C3 C2 120.9(5) . . ?
C4 C3 H3 119.6 . . ?
C3 C4 H4 120.8 . . ?
C5 C4 C3 118.5(6) . . ?
C5 C4 H4 120.8 . . ?
C4 C5 H5 119.0 . . ?
C4 C5 C6 121.9(5) . . ?
C6 C5 H5 119.0 . . ?
C1 C6 C5 120.9(5) . . ?
C1 C6 H6 119.5 . . ?
C5 C6 H6 119.5 . . ?
N1 C7 C1 116.1(4) . . ?
N1 C7 H7A 108.3 . . ?
N1 C7 H7B 108.3 . . ?
C1 C7 H7A 108.3 . . ?
C1 C7 H7B 108.3 . . ?
H7A C7 H7B 107.4 . . ?
O1 C8 N1 118.3(4) . . ?
O2 C8 O1 123.0(4) . . ?
O2 C8 N1 118.7(4) . . ?
N2 C9 H9A 108.5 . . ?
N2 C9 H9B 108.5 . . ?
N2 C9 C10 115.0(4) . . ?
H9A C9 H9B 107.5 . . ?
C10 C9 H9A 108.5 . . ?
C10 C9 H9B 108.5 . . ?
C11 C10 C9 119.6(5) . . ?
C15 C10 C9 122.5(5) . . ?
C15 C10 C11 117.8(5) . . ?
C10 C11 H11 119.3 . . ?
C12 C11 C10 121.5(5) . . ?
C12 C11 H11 119.3 . . ?
C11 C12 H12 121.0 . . ?
C13 C12 C11 118.0(5) . . ?
C13 C12 H12 121.0 . . ?
C12 C13 H13 119.6 . . ?
C12 C13 C14 120.9(5) . . ?
C14 C13 H13 119.6 . . ?
C13 C14 H14 119.4 . . ?
C13 C14 C15 121.1(5) . . ?
C15 C14 H14 119.4 . . ?
C10 C15 C14 120.7(5) . . ?
C10 C15 H15 119.6 . . ?
C14 C15 H15 119.6 . . ?
C22 N3 H3A 118.5 . . ?
C23 N3 H3A 118.5 . . ?
C23 N3 C22 123.1(5) . . ?
C17 C16 C22 118.5(5) . . ?
C21 C16 C17 118.5(5) . . ?
C21 C16 C22 122.7(5) . . ?
C16 C17 H17 120.0 . . ?
C16 C17 C18 120.0(5) . . ?
C18 C17 H17 120.0 . . ?
C17 C18 H18 121.2 . . ?
C19 C18 C17 117.5(5) . . ?
C19 C18 H18 121.2 . . ?
C18 C19 H19 119.5 . . ?
C20 C19 C18 121.1(5) . . ?
C20 C19 H19 119.5 . . ?
C19 C20 H20 119.6 . . ?
C21 C20 C19 120.7(5) . . ?
C21 C20 H20 119.6 . . ?
C16 C21 H21 119.0 . . ?
C20 C21 C16 122.0(5) . . ?
C20 C21 H21 119.0 . . ?
N3 C22 C16 113.1(4) . . ?
N3 C22 H22A 109.0 . . ?
N3 C22 H22B 109.0 . . ?
C16 C22 H22A 109.0 . . ?
C16 C22 H22B 109.0 . . ?
H22A C22 H22B 107.8 . . ?
O3 C23 N3 116.9(5) . . ?
O4 C23 O3 125.0(5) . . ?
O4 C23 N3 118.0(5) . . ?
H4A N4 H4B 109.5 . . ?
H4A N4 H4C 109.5 . . ?
H4B N4 H4C 109.5 . . ?
C24 N4 H4A 109.5 . . ?
C24 N4 H4B 109.5 . . ?
C24 N4 H4C 109.5 . . ?
N4 C24 H24A 109.0 . . ?
N4 C24 H24B 109.0 . . ?
N4 C24 C25 112.8(4) . . ?
H24A C24 H24B 107.8 . . ?
C25 C24 H24A 109.0 . . ?
C25 C24 H24B 109.0 . . ?
C26 C25 C24 122.7(5) . . ?
C30 C25 C24 119.4(6) . . ?
C30 C25 C26 117.8(6) . . ?
C25 C26 H26 118.7 . . ?
C27 C26 C25 122.6(6) . . ?
C27 C26 H26 118.7 . . ?
C26 C27 H27 121.0 . . ?
C28 C27 C26 118.1(6) . . ?
C28 C27 H27 121.0 . . ?
C27 C28 H28 119.6 . . ?
C27 C28 C29 120.7(6) . . ?
C29 C28 H28 119.6 . . ?
C28 C29 H29 118.8 . . ?
C28 C29 C30 122.5(6) . . ?
C30 C29 H29 118.8 . . ?
C25 C30 H30 120.9 . . ?
C29 C30 C25 118.3(6) . . ?
C29 C30 H30 120.9 . . ?

loop_
_geom_bond_atom_site_label_1
_geom_bond_atom_site_label_2
_geom_bond_distance
_geom_bond_site_symmetry_2
_geom_bond_publ_flag
O1 C8 1.293(5) . ?
O2 C8 1.249(5) . ?
N1 H1 0.8600 . ?
N1 C7 1.455(6) . ?
N1 C8 1.336(6) . ?
N2 H2A 0.8900 . ?
N2 H2B 0.8900 . ?
N2 H2C 0.8900 . ?
N2 C9 1.483(5) . ?
C1 C2 1.397(6) . ?
C1 C6 1.370(7) . ?
C1 C7 1.474(6) . ?
C2 H2 0.9300 . ?
C2 C3 1.420(6) . ?
C3 H3 0.9300 . ?
C3 C4 1.364(7) . ?
C4 H4 0.9300 . ?
C4 C5 1.363(7) . ?
C5 H5 0.9300 . ?
C5 C6 1.386(7) . ?
C6 H6 0.9300 . ?
C7 H7A 0.9700 . ?
C7 H7B 0.9700 . ?
C9 H9A 0.9700 . ?
C9 H9B 0.9700 . ?
C9 C10 1.486(6) . ?
C10 C11 1.404(7) . ?
C10 C15 1.363(6) . ?
C11 H11 0.9300 . ?
C11 C12 1.402(7) . ?
C12 H12 0.9300 . ?
C12 C13 1.359(7) . ?
C13 H13 0.9300 . ?
C13 C14 1.368(7) . ?
C14 H14 0.9300 . ?
C14 C15 1.368(7) . ?
C15 H15 0.9300 . ?
O3 C23 1.297(6) . ?
O4 C23 1.237(5) . ?
N3 H3A 0.8600 . ?
N3 C22 1.413(6) . ?
N3 C23 1.367(6) . ?
C16 C17 1.395(7) . ?
C16 C21 1.342(7) . ?
C16 C22 1.505(7) . ?
C17 H17 0.9300 . ?
C17 C18 1.409(7) . ?
C18 H18 0.9300 . ?
C18 C19 1.365(7) . ?
C19 H19 0.9300 . ?
C19 C20 1.354(7) . ?
C20 H20 0.9300 . ?
C20 C21 1.333(7) . ?
C21 H21 0.9300 . ?
C22 H22A 0.9700 . ?
C22 H22B 0.9700 . ?
N4 H4A 0.8900 . ?
N4 H4B 0.8900 . ?
N4 H4C 0.8900 . ?
N4 C24 1.459(5) . ?
C24 H24A 0.9700 . ?
C24 H24B 0.9700 . ?
C24 C25 1.495(7) . ?
C25 C26 1.399(8) . ?
C25 C30 1.382(7) . ?
C26 H26 0.9300 . ?
C26 C27 1.383(7) . ?
C27 H27 0.9300 . ?
C27 C28 1.339(7) . ?
C28 H28 0.9300 . ?
C28 C29 1.364(7) . ?
C29 H29 0.9300 . ?
C29 C30 1.379(8) . ?
C30 H30 0.9300 . ?

loop_
_geom_torsion_atom_site_label_1
_geom_torsion_atom_site_label_2
_geom_torsion_atom_site_label_3
_geom_torsion_atom_site_label_4
_geom_torsion
_geom_torsion_site_symmetry_1
_geom_torsion_site_symmetry_2
_geom_torsion_site_symmetry_3
_geom_torsion_site_symmetry_4
_geom_torsion_publ_flag
N2 C9 C10 C11 134.6(5) . . . . ?
N2 C9 C10 C15 -44.3(6) . . . . ?
C1 C2 C3 C4 -2.6(8) . . . . ?
C2 C1 C6 C5 -2.1(8) . . . . ?
C2 C1 C7 N1 -41.2(6) . . . . ?
C2 C3 C4 C5 0.3(8) . . . . ?
C3 C4 C5 C6 1.0(9) . . . . ?
C4 C5 C6 C1 -0.2(9) . . . . ?
C6 C1 C2 C3 3.4(7) . . . . ?
C6 C1 C7 N1 136.1(5) . . . . ?
C7 N1 C8 O1 -7.6(7) . . . . ?
C7 N1 C8 O2 172.1(4) . . . . ?
C7 C1 C2 C3 -179.1(4) . . . . ?
C7 C1 C6 C5 -179.5(5) . . . . ?
C8 N1 C7 C1 152.3(4) . . . . ?
C9 C10 C11 C12 -177.6(5) . . . . ?
C9 C10 C15 C14 177.5(4) . . . . ?
C10 C11 C12 C13 -0.5(8) . . . . ?
C11 C10 C15 C14 -1.4(7) . . . . ?
C11 C12 C13 C14 -0.2(8) . . . . ?
C12 C13 C14 C15 0.1(8) . . . . ?
C13 C14 C15 C10 0.7(7) . . . . ?
C15 C10 C11 C12 1.3(7) . . . . ?
C16 C17 C18 C19 -1.5(8) . . . . ?
C17 C16 C21 C20 1.3(8) . . . . ?
C17 C16 C22 N3 -134.6(5) . . . . ?
C17 C18 C19 C20 0.5(8) . . . . ?
C18 C19 C20 C21 1.5(9) . . . . ?
C19 C20 C21 C16 -2.5(9) . . . . ?
C21 C16 C17 C18 0.7(8) . . . . ?
C21 C16 C22 N3 51.4(7) . . . . ?
C22 N3 C23 O3 -176.2(5) . . . . ?
C22 N3 C23 O4 4.2(7) . . . . ?
C22 C16 C17 C18 -173.5(5) . . . . ?
C22 C16 C21 C20 175.3(5) . . . . ?
C23 N3 C22 C16 -154.7(5) . . . . ?
N4 C24 C25 C26 45.1(7) . . . . ?
N4 C24 C25 C30 -138.8(5) . . . . ?
C24 C25 C26 C27 178.0(5) . . . . ?
C24 C25 C30 C29 -175.7(5) . . . . ?
C25 C26 C27 C28 -2.8(8) . . . . ?
C26 C25 C30 C29 0.6(8) . . . . ?
C26 C27 C28 C29 1.2(9) . . . . ?
C27 C28 C29 C30 1.2(9) . . . . ?
C28 C29 C30 C25 -2.2(9) . . . . ?
C30 C25 C26 C27 1.8(8) . . . . ?

loop_
_twin_individual_id
_twin_individual_mass_fraction_refined
1 0.522(2)
2 0.478(2)
